data_2204139
loop_
_publ_author_name
'Li, Xin-Hua'
'Li, Zu-Guang'

_publ_section_title
;
 Diammonium hexaaquacobalt(II) bis(sulfate)
;
_journal_issue 9
_journal_name_full 'Acta Crystallographica Section E'
_journal_page_first i114
_journal_page_last i115
_journal_paper_doi 10.1107/S1600536804018872
_journal_volume 60
_journal_year 2004
_chemical_formula_iupac '(N H4)2 [Co (H2 O)6] (S O4)2'
_chemical_formula_moiety '2H4 N + , Co H12 O6 2+ , 2O4 S 2-'
_chemical_formula_sum 'Co H20 N2 O14 S2'
_chemical_formula_weight 395.23
_chemical_name_systematic
;
Diammonium hexaaquacobalt(II) bis(sulfate)
;
_space_group_IT_number 14
_symmetry_cell_setting monoclinic
_symmetry_space_group_name_Hall '-P 2ybc'
_symmetry_space_group_name_H-M 'P 1 21/c 1'
_atom_sites_solution_hydrogens geom
_atom_sites_solution_primary direct
_atom_sites_solution_secondary difmap
_audit_creation_method SHELXL97
_cell_angle_alpha 90.00
_cell_angle_beta 107.038(4)
_cell_angle_gamma 90.00
_cell_formula_units_Z 2
_cell_length_a 6.2362(13)
_cell_length_b 12.521(3)
_cell_length_c 9.2553(19)
_cell_measurement_reflns_used 1237
_cell_measurement_temperature 298(2)
_cell_measurement_theta_max 25.25
_cell_measurement_theta_min 2.33
_cell_volume 691.0(3)
_computing_cell_refinement 'SAINT (Bruker, 2002)'
_computing_data_collection 'SMART (Bruker, 2002)'
_computing_data_reduction SAINT
_computing_molecular_graphics SHELXTL
_computing_publication_material SHELXTL
_computing_structure_refinement SHELXTL
_computing_structure_solution 'SHELXTL (Bruker, 2002)'
_diffrn_ambient_temperature 298(2)
_diffrn_measured_fraction_theta_full 0.994
_diffrn_measured_fraction_theta_max 0.994
_diffrn_measurement_device_type 'Bruker APEX CCD area-detector'
_diffrn_measurement_method '\f and \w'
_diffrn_radiation_monochromator graphite
_diffrn_radiation_source 'fine-focus sealed tube'
_diffrn_radiation_type MoK\a
_diffrn_radiation_wavelength 0.71073
_diffrn_reflns_av_R_equivalents 0.0232
_diffrn_reflns_av_sigmaI/netI 0.0294
_diffrn_reflns_limit_h_max 7
_diffrn_reflns_limit_h_min -7
_diffrn_reflns_limit_k_max 14
_diffrn_reflns_limit_k_min -15
_diffrn_reflns_limit_l_max 11
_diffrn_reflns_limit_l_min -11
_diffrn_reflns_number 3595
_diffrn_reflns_theta_full 25.18
_diffrn_reflns_theta_max 25.18
_diffrn_reflns_theta_min 2.82
_diffrn_standards_decay_% 0
_diffrn_standards_number 0
_exptl_absorpt_coefficient_mu 1.615
_exptl_absorpt_correction_T_max 0.91
_exptl_absorpt_correction_T_min 0.84
_exptl_absorpt_correction_type multi-scan
_exptl_absorpt_process_details '(SADABS; Bruker, 2002)'
_exptl_crystal_colour yellow
_exptl_crystal_density_diffrn 1.900
_exptl_crystal_density_meas ?
_exptl_crystal_density_method .
_exptl_crystal_description prism
_exptl_crystal_F_000 410
_exptl_crystal_size_max 0.21
_exptl_crystal_size_mid 0.06
_exptl_crystal_size_min 0.05
_refine_diff_density_max 0.331
_refine_diff_density_min -0.265
_refine_ls_extinction_method none
_refine_ls_goodness_of_fit_ref 1.048
_refine_ls_hydrogen_treatment refxyz
_refine_ls_matrix_type full
_refine_ls_number_parameters 118
_refine_ls_number_reflns 1237
_refine_ls_number_restraints 9
_refine_ls_restrained_S_all 1.045
_refine_ls_R_factor_all 0.0344
_refine_ls_R_factor_gt 0.0308
_refine_ls_shift/su_max 0.000
_refine_ls_shift/su_mean 0.000
_refine_ls_structure_factor_coef Fsqd
_refine_ls_weighting_details 'calc w = 1/[\s^2^(Fo^2^)+(0.0328P)^2^+0.6682P] where P=(Fo^2^+2Fc^2^)/3'
_refine_ls_weighting_scheme calc
_refine_ls_wR_factor_gt 0.0716
_refine_ls_wR_factor_ref 0.0731
_reflns_number_gt 1126
_reflns_number_total 1237
_reflns_threshold_expression I>2\s(I)
_cod_data_source_file ci6415.cif
_cod_data_source_block I
_cod_depositor_comments
;
The following automatic conversions were performed:
'_symmetry_cell_setting' value 'Monoclinic' changed to 'monoclinic'
according to '/home/saulius/struct/CIF-dictionaries/cif_core.dic'
dictionary named 'cif_core.dic' version 2.4.1 from 2010-06-29.

Automatic conversion script
Id: cif_fix_enum 1527 2010-12-29 10:47:43Z saulius 

The following automatic conversions were performed:

'_symmetry_cell_setting' value 'Monoclinic' changed to 'monoclinic'
according to /home/saulius/struct/CIF-dictionaries/cif_core.dic
dictionary named 'cif_core.dic' version 2.4.1 from 2010-06-29.

Automatic conversion script
Id: cif_fix_values 1715 2011-07-08 13:25:40Z adriana 
;
_cod_original_cell_volume 691.0(2)
_cod_original_sg_symbol_H-M 'P 21/c'
_cod_database_code 2204139

loop_
_symmetry_equiv_pos_as_xyz
'x, y, z'
'-x, y+1/2, -z+1/2'
'-x, -y, -z'
'x, -y-1/2, z-1/2'

loop_
_atom_site_label
_atom_site_fract_x
_atom_site_fract_y
_atom_site_fract_z
_atom_site_U_iso_or_equiv
_atom_site_adp_type
_atom_site_calc_flag
_atom_site_refinement_flags
_atom_site_occupancy
_atom_site_type_symbol
Co1 0.0000 1.0000 1.0000 0.02030(17) Uani d S 1 Co
O1 0.3008(3) 0.93151(16) 0.9994(2) 0.0280(5) Uani d D 1 O
H1A 0.324(6) 0.8679(12) 1.029(3) 0.042 Uiso d D 1 H
H1B 0.338(6) 0.937(2) 0.920(2) 0.042 Uiso d D 1 H
O2 -0.1652(3) 0.89227(17) 0.8292(2) 0.0301(5) Uani d D 1 O
H2A -0.300(2) 0.905(3) 0.789(3) 0.045 Uiso d D 1 H
H2B -0.102(5) 0.875(3) 0.766(3) 0.045 Uiso d D 1 H
O3 0.0335(4) 1.11122(16) 0.8381(2) 0.0295(5) Uani d D 1 O
H3A 0.014(5) 1.1745(12) 0.861(3) 0.044 Uiso d D 1 H
H3B -0.038(5) 1.101(2) 0.7477(16) 0.044 Uiso d D 1 H
S1 0.73970(11) 0.36305(5) 0.90761(7) 0.02279(19) Uani d . 1 S
O4 0.5905(3) 0.27227(17) 0.9121(2) 0.0367(5) Uani d . 1 O
O5 0.7863(4) 0.42332(19) 1.0481(2) 0.0446(6) Uani d . 1 O
O6 0.6230(3) 0.43301(16) 0.7806(2) 0.0290(5) Uani d . 1 O
O7 0.9497(3) 0.32290(16) 0.8843(2) 0.0332(5) Uani d . 1 O
N1 0.6433(5) 0.6520(2) 0.8666(3) 0.0320(6) Uani d . 1 N
H4A 0.549(6) 0.662(3) 0.912(4) 0.048 Uiso d . 1 H
H4B 0.600(6) 0.691(3) 0.793(4) 0.048 Uiso d . 1 H
H4C 0.766(7) 0.660(3) 0.923(4) 0.048 Uiso d . 1 H
H4D 0.636(6) 0.589(3) 0.831(4) 0.048 Uiso d . 1 H

loop_
_atom_site_aniso_label
_atom_site_aniso_U_11
_atom_site_aniso_U_22
_atom_site_aniso_U_33
_atom_site_aniso_U_12
_atom_site_aniso_U_13
_atom_site_aniso_U_23
Co1 0.0214(3) 0.0215(3) 0.0176(3) 0.0007(2) 0.0050(2) -0.0008(2)
O1 0.0286(11) 0.0276(11) 0.0312(11) 0.0046(9) 0.0139(9) 0.0034(9)
O2 0.0256(11) 0.0362(12) 0.0271(11) -0.0010(9) 0.0053(9) -0.0093(9)
O3 0.0396(13) 0.0268(11) 0.0213(10) 0.0015(9) 0.0076(9) 0.0011(8)
S1 0.0246(4) 0.0238(4) 0.0192(3) 0.0024(3) 0.0053(3) 0.0028(3)
O4 0.0310(11) 0.0317(12) 0.0485(13) -0.0019(9) 0.0134(10) 0.0097(10)
O5 0.0581(16) 0.0479(14) 0.0229(11) 0.0057(12) 0.0040(11) -0.0069(10)
O6 0.0311(11) 0.0317(12) 0.0229(10) 0.0053(9) 0.0060(9) 0.0071(8)
O7 0.0291(12) 0.0301(12) 0.0421(12) 0.0030(9) 0.0130(10) 0.0030(9)
N1 0.0306(15) 0.0351(16) 0.0313(16) 0.0016(13) 0.0107(12) 0.0007(12)

loop_
_atom_type_symbol
_atom_type_description
_atom_type_scat_dispersion_real
_atom_type_scat_dispersion_imag
_atom_type_scat_source
Co Co 0.3494 0.9721 'International Tables Vol C Tables 4.2.6.8 and 6.1.1.4'
H H 0.0000 0.0000 'International Tables Vol C Tables 4.2.6.8 and 6.1.1.4'
N N 0.0061 0.0033 'International Tables Vol C Tables 4.2.6.8 and 6.1.1.4'
O O 0.0106 0.0060 'International Tables Vol C Tables 4.2.6.8 and 6.1.1.4'
S S 0.1246 0.1234 'International Tables Vol C Tables 4.2.6.8 and 6.1.1.4'

loop_
_geom_angle_atom_site_label_1
_geom_angle_atom_site_label_2
_geom_angle_atom_site_label_3
_geom_angle_site_symmetry_1
_geom_angle_site_symmetry_3
_geom_angle
_geom_angle_publ_flag
O1 Co1 O1 3_577 . 180.00(11) y
O1 Co1 O3 3_577 3_577 89.60(8) ?
O1 Co1 O3 . 3_577 90.40(8) ?
O1 Co1 O3 3_577 . 90.40(8) y
O1 Co1 O3 . . 89.60(8) y
O3 Co1 O3 3_577 . 180.0000(10) y
O1 Co1 O2 3_577 . 91.32(8) ?
O1 Co1 O2 . . 88.68(8) y
O3 Co1 O2 3_577 . 88.96(8) ?
O3 Co1 O2 . . 91.04(8) y
O1 Co1 O2 3_577 3_577 88.68(8) ?
O1 Co1 O2 . 3_577 91.32(8) y
O3 Co1 O2 3_577 3_577 91.04(8) ?
O3 Co1 O2 . 3_577 88.96(8) y
O2 Co1 O2 . 3_577 180.0000(10) y
Co1 O1 H1A . . 118(2) ?
Co1 O1 H1B . . 117(2) ?
H1A O1 H1B . . 107(2) ?
Co1 O2 H2A . . 115(2) ?
Co1 O2 H2B . . 118(2) ?
H2A O2 H2B . . 112(2) ?
Co1 O3 H3A . . 113(2) ?
Co1 O3 H3B . . 119(2) ?
H3A O3 H3B . . 109(2) ?
O5 S1 O6 . . 109.05(13) ?
O5 S1 O7 . . 110.67(14) ?
O6 S1 O7 . . 109.72(12) ?
O5 S1 O4 . . 109.65(14) ?
O6 S1 O4 . . 108.14(13) ?
O7 S1 O4 . . 109.56(12) ?
H4A N1 H4B . . 103(3) ?
H4A N1 H4C . . 110(4) ?
H4B N1 H4C . . 119(4) ?
H4A N1 H4D . . 112(4) ?
H4B N1 H4D . . 105(4) ?
H4C N1 H4D . . 108(4) ?

loop_
_geom_bond_atom_site_label_1
_geom_bond_atom_site_label_2
_geom_bond_site_symmetry_2
_geom_bond_distance
_geom_bond_publ_flag
Co1 O1 3_577 2.064(2) ?
Co1 O1 . 2.064(2) y
Co1 O3 3_577 2.101(2) ?
Co1 O3 . 2.101(2) y
Co1 O2 . 2.103(2) y
Co1 O2 3_577 2.103(2) ?
O1 H1A . 0.840(10) ?
O1 H1B . 0.830(10) ?
O2 H2A . 0.830(10) ?
O2 H2B . 0.830(10) ?
O3 H3A . 0.840(10) ?
O3 H3B . 0.840(10) ?
S1 O5 . 1.457(2) ?
S1 O6 . 1.476(2) ?
S1 O7 . 1.476(2) ?
S1 O4 . 1.477(2) ?
N1 H4A . 0.83(4) ?
N1 H4B . 0.82(4) ?
N1 H4C . 0.80(4) ?
N1 H4D . 0.85(4) ?

loop_
_geom_hbond_atom_site_label_D
_geom_hbond_atom_site_label_H
_geom_hbond_atom_site_label_A
_geom_hbond_site_symmetry_A
_geom_hbond_distance_DH
_geom_hbond_distance_HA
_geom_hbond_distance_DA
_geom_hbond_angle_DHA
O2 H2A O6 2_556 0.830(10) 1.960(10) 2.783(3) 173(3)
O2 H2B O7 2_656 0.830(10) 2.010(10) 2.833(3) 176(3)
O3 H3A O7 1_465 0.840(10) 1.930(10) 2.759(3) 172(3)
O3 H3B O5 4_475 0.840(10) 1.880(10) 2.710(3) 177(4)
O1 H1A O4 3_667 0.840(10) 1.870(10) 2.705(3) 173(3)
O1 H1B O6 2_656 0.830(10) 1.940(10) 2.768(3) 169(3)
N1 H4D O6 . 0.85(4) 2.00(4) 2.847(4) 171(3)
N1 H4A O4 3_667 0.83(4) 2.22(4) 2.996(4) 157(3)
N1 H4A O5 3_667 0.83(4) 2.47(4) 3.151(4) 140(3)
N1 H4B O4 2_656 0.82(4) 2.17(4) 2.973(4) 166(4)
N1 H4C O7 3_767 0.80(4) 2.13(4) 2.903(4) 165(4)
